data_2223328
loop_
_publ_author_name
'Wang, Bo'

_publ_section_title
;
 3-Cyanoanilinium nitrate
;
_journal_coeditor_code CI2892
_journal_issue 10
_journal_name_full 'Acta Crystallographica Section E'
_journal_page_first o2395
_journal_paper_doi 10.1107/S1600536809034886
_journal_volume 65
_journal_year 2009
_chemical_formula_iupac 'C7 H7 N2 +, N O3 -'
_chemical_formula_moiety 'C7 H7 N2 +, N O3 -'
_chemical_formula_sum 'C7 H7 N3 O3'
_chemical_formula_weight 181.16
_chemical_name_systematic
;
3-Cyanoanilinium nitrate
;
_space_group_IT_number 61
_symmetry_cell_setting orthorhombic
_symmetry_space_group_name_Hall '-P 2ac 2ab'
_symmetry_space_group_name_H-M 'P b c a'
_atom_sites_solution_hydrogens geom
_atom_sites_solution_primary direct
_atom_sites_solution_secondary difmap
_audit_creation_method SHELXL-97
_cell_angle_alpha 90.00
_cell_angle_beta 90.00
_cell_angle_gamma 90.00
_cell_formula_units_Z 8
_cell_length_a 10.210(2)
_cell_length_b 10.812(2)
_cell_length_c 15.398(3)
_cell_measurement_reflns_used 1456
_cell_measurement_temperature 298(2)
_cell_measurement_theta_max 27.48
_cell_measurement_theta_min 3.05
_cell_volume 1699.8(6)
_computing_cell_refinement 'CrystalClear (Rigaku, 2005)'
_computing_data_collection 'CrystalClear (Rigaku, 2005)'
_computing_data_reduction 'CrystalClear (Rigaku, 2005)'
_computing_molecular_graphics 'SHELXTL (Sheldrick, 2008)'
_computing_publication_material 'SHELXTL (Sheldrick, 2008)'
_computing_structure_refinement 'SHELXL97 (Sheldrick, 2008)'
_computing_structure_solution 'SHELXS97 (Sheldrick, 2008)'
_diffrn_ambient_temperature 298(2)
_diffrn_detector_area_resol_mean 13.6612
_diffrn_measured_fraction_theta_full 0.962
_diffrn_measured_fraction_theta_max 0.962
_diffrn_measurement_device_type 'Rigaku Mercury2'
_diffrn_measurement_method 'CCD profile fitting'
_diffrn_radiation_monochromator graphite
_diffrn_radiation_source 'fine-focus sealed tube'
_diffrn_radiation_type MoK\a
_diffrn_radiation_wavelength 0.71073
_diffrn_reflns_av_R_equivalents 0.0616
_diffrn_reflns_av_sigmaI/netI 0.0370
_diffrn_reflns_limit_h_max 13
_diffrn_reflns_limit_h_min -13
_diffrn_reflns_limit_k_max 13
_diffrn_reflns_limit_k_min -13
_diffrn_reflns_limit_l_max 19
_diffrn_reflns_limit_l_min -19
_diffrn_reflns_number 15905
_diffrn_reflns_theta_full 27.48
_diffrn_reflns_theta_max 27.48
_diffrn_reflns_theta_min 3.05
_diffrn_standards_number 0
_exptl_absorpt_coefficient_mu 0.114
_exptl_absorpt_correction_T_max 1.00
_exptl_absorpt_correction_T_min 0.94
_exptl_absorpt_correction_type multi-scan
_exptl_absorpt_process_details '(CrystalClear; Rigaku, 2005)'
_exptl_crystal_colour colourless
_exptl_crystal_density_diffrn 1.416
_exptl_crystal_density_method 'not measured'
_exptl_crystal_description Block
_exptl_crystal_F_000 752
_exptl_crystal_size_max 0.40
_exptl_crystal_size_mid 0.25
_exptl_crystal_size_min 0.20
_refine_diff_density_max 0.206
_refine_diff_density_min -0.190
_refine_ls_extinction_coef 0.021(3)
_refine_ls_extinction_expression Fc^*^=kFc[1+0.001xFc^2^\l^3^/sin(2\q)]^-1/4^
_refine_ls_extinction_method 'SHELXL97 (Sheldrick, 2008)'
_refine_ls_goodness_of_fit_ref 1.144
_refine_ls_hydrogen_treatment constr
_refine_ls_matrix_type full
_refine_ls_number_parameters 120
_refine_ls_number_reflns 1871
_refine_ls_number_restraints 0
_refine_ls_restrained_S_all 1.144
_refine_ls_R_factor_all 0.0684
_refine_ls_R_factor_gt 0.0524
_refine_ls_shift/su_max 0.001
_refine_ls_shift/su_mean 0.000
_refine_ls_structure_factor_coef Fsqd
_refine_ls_weighting_details 'calc w=1/[\s^2^(Fo^2^)+(0.059P)^2^+0.3685P] where P=(Fo^2^+2Fc^2^)/3'
_refine_ls_weighting_scheme calc
_refine_ls_wR_factor_gt 0.1331
_refine_ls_wR_factor_ref 0.1414
_reflns_number_gt 1456
_reflns_number_total 1871
_reflns_threshold_expression I>2\s(I)
_cod_data_source_file ci2892.cif
_cod_data_source_block I
_cod_depositor_comments
;
The following automatic conversions were performed:
'_symmetry_cell_setting' value 'Orthorhombic' changed to 'orthorhombic'
according to '/home/saulius/struct/CIF-dictionaries/cif_core.dic'
dictionary named 'cif_core.dic' version 2.4.1 from 2010-06-29.

Automatic conversion script
Id: cif_fix_enum 1527 2010-12-29 10:47:43Z saulius 

The following automatic conversions were performed:

'_symmetry_cell_setting' value 'Orthorhombic' changed to
'orthorhombic' according to
/home/saulius/struct/CIF-dictionaries/cif_core.dic dictionary named
'cif_core.dic' version 2.4.1 from 2010-06-29.

Automatic conversion script
Id: cif_fix_values 1715 2011-07-08 13:25:40Z adriana 
;
_cod_database_code 2223328
_cod_database_fobs_code 2223328

loop_
_symmetry_equiv_pos_as_xyz
'x, y, z'
'-x+1/2, -y, z+1/2'
'x+1/2, -y+1/2, -z'
'-x, y+1/2, -z+1/2'
'-x, -y, -z'
'x-1/2, y, -z-1/2'
'-x-1/2, y-1/2, z'
'x, -y-1/2, z-1/2'

loop_
_atom_site_type_symbol
_atom_site_label
_atom_site_fract_x
_atom_site_fract_y
_atom_site_fract_z
_atom_site_U_iso_or_equiv
_atom_site_adp_type
_atom_site_calc_flag
_atom_site_refinement_flags
_atom_site_occupancy
_atom_site_disorder_assembly
_atom_site_disorder_group
N N1 0.06292(19) 0.5067(2) 0.39061(13) 0.0724(6) Uani d . 1 . .
N N2 0.39497(14) 0.44355(16) 0.69503(9) 0.0435(4) Uani d . 1 . .
H H2A 0.4110 0.5239 0.7016 0.065 Uiso calc R 1 . .
H H2B 0.4620 0.4001 0.7158 0.065 Uiso calc R 1 . .
H H2C 0.3224 0.4236 0.7238 0.065 Uiso calc R 1 . .
C C1 0.1482(2) 0.4737(2) 0.42791(13) 0.0526(5) Uani d . 1 . .
C C2 0.25733(17) 0.43017(19) 0.47337(11) 0.0443(5) Uani d . 1 . .
C C3 0.27221(17) 0.45958(18) 0.56150(11) 0.0420(5) Uani d . 1 . .
H H3 0.2108 0.5080 0.5904 0.050 Uiso calc R 1 . .
C C4 0.37764(16) 0.41559(17) 0.60241(11) 0.0382(4) Uani d . 1 . .
C C5 0.46585(19) 0.34385(19) 0.55934(12) 0.0488(5) Uani d . 1 . .
H H5 0.5382 0.3131 0.5890 0.059 Uiso calc R 1 . .
C C6 0.4502(2) 0.3155(2) 0.47200(13) 0.0568(6) Uani d . 1 . .
H H6 0.5119 0.2669 0.4436 0.068 Uiso calc R 1 . .
C C7 0.3461(2) 0.3585(2) 0.42905(12) 0.0538(5) Uani d . 1 . .
H H7 0.3339 0.3403 0.3706 0.065 Uiso calc R 1 . .
O O1 0.23542(15) 0.20195(16) 0.71257(11) 0.0701(5) Uani d . 1 . .
O O2 0.16047(13) 0.37804(14) 0.76798(10) 0.0594(5) Uani d . 1 . .
O O3 0.04000(13) 0.21817(14) 0.73494(10) 0.0592(5) Uani d . 1 . .
N N3 0.14567(15) 0.26571(16) 0.73782(10) 0.0449(4) Uani d . 1 . .

loop_
_atom_site_aniso_label
_atom_site_aniso_U_11
_atom_site_aniso_U_22
_atom_site_aniso_U_33
_atom_site_aniso_U_12
_atom_site_aniso_U_13
_atom_site_aniso_U_23
N1 0.0625(12) 0.1071(17) 0.0476(11) 0.0072(12) -0.0138(9) -0.0010(11)
N2 0.0413(8) 0.0563(10) 0.0328(8) 0.0053(7) -0.0013(6) -0.0047(7)
C1 0.0517(11) 0.0722(14) 0.0339(10) -0.0038(10) -0.0043(9) -0.0017(9)
C2 0.0432(10) 0.0547(12) 0.0351(9) -0.0056(8) -0.0034(7) 0.0006(8)
C3 0.0382(9) 0.0536(11) 0.0341(9) 0.0008(8) 0.0015(7) -0.0030(8)
C4 0.0401(9) 0.0440(10) 0.0306(9) -0.0018(8) 0.0004(7) -0.0021(7)
C5 0.0473(10) 0.0588(12) 0.0403(10) 0.0103(9) 0.0008(8) -0.0038(9)
C6 0.0572(13) 0.0703(14) 0.0429(11) 0.0126(11) 0.0061(9) -0.0134(10)
C7 0.0612(12) 0.0685(14) 0.0318(9) -0.0020(11) 0.0013(9) -0.0094(9)
O1 0.0487(9) 0.0727(11) 0.0889(12) 0.0073(8) 0.0163(8) -0.0161(9)
O2 0.0548(9) 0.0635(10) 0.0598(9) -0.0069(7) 0.0087(7) -0.0173(8)
O3 0.0395(8) 0.0752(10) 0.0628(10) -0.0077(7) -0.0046(6) -0.0065(7)
N3 0.0440(9) 0.0596(11) 0.0310(8) -0.0007(8) -0.0012(6) 0.0000(7)

loop_
_atom_type_symbol
_atom_type_description
_atom_type_scat_dispersion_real
_atom_type_scat_dispersion_imag
_atom_type_scat_source
C C 0.0033 0.0016 'International Tables Vol C Tables 4.2.6.8 and 6.1.1.4'
H H 0.0000 0.0000 'International Tables Vol C Tables 4.2.6.8 and 6.1.1.4'
N N 0.0061 0.0033 'International Tables Vol C Tables 4.2.6.8 and 6.1.1.4'
O O 0.0106 0.0060 'International Tables Vol C Tables 4.2.6.8 and 6.1.1.4'

loop_
_geom_angle_atom_site_label_1
_geom_angle_atom_site_label_2
_geom_angle_atom_site_label_3
_geom_angle_site_symmetry_1
_geom_angle_site_symmetry_3
_geom_angle
_geom_angle_publ_flag
C4 N2 H2A . . 109.5 ?
C4 N2 H2B . . 109.5 ?
H2A N2 H2B . . 109.5 ?
C4 N2 H2C . . 109.5 ?
H2A N2 H2C . . 109.5 ?
H2B N2 H2C . . 109.5 ?
N1 C1 C2 . . 178.6(2) ?
C7 C2 C1 . . 117.84(17) ?
C7 C2 C3 . . 122.50(17) ?
C1 C2 C3 . . 119.66(17) ?
C4 C3 C2 . . 117.60(17) ?
C4 C3 H3 . . 121.2 ?
C2 C3 H3 . . 121.2 ?
C3 C4 C5 . . 120.45(17) ?
C3 C4 N2 . . 118.82(15) ?
C5 C4 N2 . . 120.72(16) ?
C4 C5 C6 . . 121.42(18) ?
C4 C5 H5 . . 119.3 ?
C6 C5 H5 . . 119.3 ?
C7 C6 C5 . . 119.66(19) ?
C7 C6 H6 . . 120.2 ?
C5 C6 H6 . . 120.2 ?
C6 C7 C2 . . 118.37(17) ?
C6 C7 H7 . . 120.8 ?
C2 C7 H7 . . 120.8 ?
O3 N3 O1 . . 115.22(17) ?
O3 N3 O2 . . 121.07(16) ?
O1 N3 O2 . . 123.69(16) ?

loop_
_geom_bond_atom_site_label_1
_geom_bond_atom_site_label_2
_geom_bond_site_symmetry_2
_geom_bond_distance
_geom_bond_publ_flag
N1 C1 . 1.102(3) ?
N2 C4 . 1.469(2) ?
N2 H2A . 0.89 ?
N2 H2B . 0.89 ?
N2 H2C . 0.89 ?
C1 C2 . 1.397(3) ?
C2 C7 . 1.374(3) ?
C2 C3 . 1.402(3) ?
C3 C4 . 1.335(2) ?
C3 H3 . 0.93 ?
C4 C5 . 1.361(3) ?
C5 C6 . 1.389(3) ?
C5 H5 . 0.93 ?
C6 C7 . 1.335(3) ?
C6 H6 . 0.93 ?
C7 H7 . 0.93 ?
O1 N3 . 1.211(2) ?
O2 N3 . 1.309(2) ?
O3 N3 . 1.196(2) ?

loop_
_geom_hbond_atom_site_label_D
_geom_hbond_atom_site_label_H
_geom_hbond_atom_site_label_A
_geom_hbond_site_symmetry_A
_geom_hbond_distance_DH
_geom_hbond_distance_HA
_geom_hbond_distance_DA
_geom_hbond_angle_DHA
N2 H2A O3 7_665 0.89 2.22 3.104(2) 173
N2 H2A O1 7_665 0.89 2.44 3.107(2) 133
N2 H2B O2 6_657 0.89 2.06 2.859(2) 150
N2 H2B O3 6_657 0.89 2.25 3.049(2) 149
N2 H2C O2 . 0.89 1.85 2.738(2) 172
N2 H2C O1 . 0.89 2.56 3.090(2) 119
